data_4320470
loop_
_publ_author_name
'David A. Brown'
'W. Errington'
'W. K. Glass'
'W. Haase'
'T. J. Kemp'
'H. Nimir'
'S. M. Ostrovsky'
'R. Werner'

_publ_section_title
;
 Magnetic, Spectroscopic, and Structural Studies of Dicobalt Hydroxamates
 and Model Hydrolases
;
_journal_name_full 'Inorganic Chemistry'
_journal_page_first 5962
_journal_page_last 5971
_journal_paper_doi 10.1021/ic0103345
_journal_volume 40
_journal_year 2001
_chemical_formula_sum 'C19 H43 Co2 F3 N4 O11 S'
_chemical_formula_weight 710.49
_chemical_name_systematic
;
?
;
_space_group_IT_number 14
_symmetry_cell_setting monoclinic
_symmetry_space_group_name_Hall '-P 2ybc'
_symmetry_space_group_name_H-M 'P 1 21/c 1'
_atom_sites_solution_hydrogens geom
_atom_sites_solution_primary direct
_atom_sites_solution_secondary difmap
_audit_creation_method SHELXL-97
_cell_angle_alpha 90.00
_cell_angle_beta 93.965(3)
_cell_angle_gamma 90.00
_cell_formula_units_Z 4
_cell_length_a 8.0482(9)
_cell_length_b 29.076(3)
_cell_length_c 12.8882(14)
_cell_measurement_reflns_used 7228
_cell_measurement_temperature 180(2)
_cell_measurement_theta_max 25.00
_cell_measurement_theta_min 1.40
_cell_volume 3008.7(6)
_computing_cell_refinement 'SAINT (Siemens, 1994)'
_computing_data_collection 'SMART (Siemens, 1994)'
_computing_data_reduction 'SAINT (Siemens, 1994)'
_computing_structure_refinement 'SHELXL-97 (Sheldrick, 1997)'
_computing_structure_solution 'SHELXTL/PC (Sheldrick, 1994)'
_diffrn_ambient_temperature 180(2)
_diffrn_detector_area_resol_mean 8.192
_diffrn_measured_fraction_theta_full 0.995
_diffrn_measured_fraction_theta_max 0.995
_diffrn_measurement_device_type
;
Siemens SMART CCD area-detector diffractometer
;
_diffrn_measurement_method '/w scans'
_diffrn_radiation_monochromator graphite
_diffrn_radiation_source 'normal-focus sealed tube'
_diffrn_radiation_type MoK\a
_diffrn_radiation_wavelength 0.71073
_diffrn_reflns_av_R_equivalents 0.0374
_diffrn_reflns_av_sigmaI/netI 0.0368
_diffrn_reflns_limit_h_max 9
_diffrn_reflns_limit_h_min -9
_diffrn_reflns_limit_k_max 23
_diffrn_reflns_limit_k_min -34
_diffrn_reflns_limit_l_max 15
_diffrn_reflns_limit_l_min -15
_diffrn_reflns_number 15319
_diffrn_reflns_theta_full 25.00
_diffrn_reflns_theta_max 25.00
_diffrn_reflns_theta_min 1.40
_diffrn_standards_decay_% 0
_diffrn_standards_number 0
_exptl_absorpt_coefficient_mu 1.248
_exptl_absorpt_correction_T_max 0.8312
_exptl_absorpt_correction_T_min 0.6716
_exptl_absorpt_correction_type multi-scan
_exptl_absorpt_process_details 'SADABS (Sheldrick, 1996)'
_exptl_crystal_colour 'dark red'
_exptl_crystal_density_diffrn 1.568
_exptl_crystal_density_method 'not measured'
_exptl_crystal_description block
_exptl_crystal_F_000 1480
_exptl_crystal_size_max 0.20
_exptl_crystal_size_mid 0.20
_exptl_crystal_size_min 0.20
_refine_diff_density_max 1.838
_refine_diff_density_min -0.739
_refine_diff_density_rms 0.113
_refine_ls_extinction_method none
_refine_ls_goodness_of_fit_ref 1.048
_refine_ls_hydrogen_treatment mixed
_refine_ls_matrix_type full
_refine_ls_number_parameters 379
_refine_ls_number_reflns 5285
_refine_ls_number_restraints 19
_refine_ls_restrained_S_all 1.048
_refine_ls_R_factor_all 0.0908
_refine_ls_R_factor_gt 0.0695
_refine_ls_shift/su_max 0.001
_refine_ls_shift/su_mean 0.000
_refine_ls_structure_factor_coef Fsqd
_refine_ls_weighting_details 'calc w=1/[\s^2^(Fo^2^)+(0.0813P)^2^+16.0435P] where P=(Fo^2^+2Fc^2^)/3'
_refine_ls_weighting_scheme calc
_refine_ls_wR_factor_gt 0.1709
_refine_ls_wR_factor_ref 0.1894
_reflns_number_gt 4115
_reflns_number_total 5285
_reflns_threshold_expression >2sigma(I)
_cod_data_source_file ic0103345_7.cif
_cod_data_source_block has10
_cod_original_cell_volume 3008.8(6)
_cod_database_code 4320470

loop_
_symmetry_equiv_pos_as_xyz
'x, y, z'
'-x, y+1/2, -z+1/2'
'-x, -y, -z'
'x, -y-1/2, z-1/2'

loop_
_atom_site_label
_atom_site_type_symbol
_atom_site_fract_x
_atom_site_fract_y
_atom_site_fract_z
_atom_site_U_iso_or_equiv
_atom_site_adp_type
_atom_site_occupancy
_atom_site_symmetry_multiplicity
_atom_site_calc_flag
_atom_site_refinement_flags
_atom_site_disorder_assembly
_atom_site_disorder_group
Co1 Co 0.54302(9) 0.66124(3) 0.45653(6) 0.0290(2) Uani 1 1 d D . .
Co2 Co 0.48995(9) 0.60593(3) 0.27662(6) 0.0297(2) Uani 1 1 d . . .
S1 S 0.9323(3) 0.60105(7) 0.83636(17) 0.0644(6) Uani 1 1 d U . .
F1 F 1.2541(7) 0.5882(3) 0.8600(5) 0.133(3) Uani 1 1 d DU . .
F2 F 1.1101(9) 0.5370(3) 0.9309(7) 0.180(4) Uani 1 1 d DU . .
F3 F 1.1181(10) 0.5367(3) 0.7688(8) 0.164(3) Uani 1 1 d DU . .
O1 O 0.6047(5) 0.66108(14) 0.3164(3) 0.0305(9) Uani 1 1 d D . .
H1 H 0.548(6) 0.6831(16) 0.3023(18) 0.06(2) Uiso 1 1 d D . .
O2 O 0.3943(5) 0.61406(13) 0.4058(3) 0.0316(9) Uani 1 1 d D . .
H2 H 0.305(7) 0.6245(12) 0.387(6) 0.06(2) Uiso 1 1 d D . .
O3 O 0.7090(5) 0.61609(14) 0.4874(3) 0.0379(10) Uani 1 1 d . . .
O4 O 0.6675(5) 0.57160(14) 0.3452(3) 0.0390(10) Uani 1 1 d . . .
O5 O 0.3828(5) 0.70863(14) 0.4366(3) 0.0383(10) Uani 1 1 d . . .
O6 O 0.4106(7) 0.73458(18) 0.2777(4) 0.0617(14) Uani 1 1 d D . .
O7 O 0.3176(5) 0.63811(15) 0.1994(3) 0.0372(10) Uani 1 1 d . . .
O8 O 0.1210(7) 0.6494(2) 0.3161(5) 0.0773(18) Uani 1 1 d D . .
O9 O 0.7995(8) 0.5723(2) 0.8466(7) 0.098(2) Uani 1 1 d U . .
O10 O 0.9576(17) 0.6314(4) 0.9195(11) 0.237(8) Uani 1 1 d U . .
O11 O 0.9620(11) 0.6229(4) 0.7451(8) 0.172(5) Uani 1 1 d U . .
N1 N 0.4757(7) 0.65400(18) 0.6043(4) 0.0388(12) Uani 1 1 d . . .
N2 N 0.7098(7) 0.70956(19) 0.5100(4) 0.0417(12) Uani 1 1 d . . .
N3 N 0.6041(7) 0.5987(2) 0.1423(4) 0.0450(13) Uani 1 1 d . . .
N4 N 0.3760(7) 0.54495(18) 0.2455(5) 0.0450(13) Uani 1 1 d . . .
C1 C 0.4858(12) 0.6054(2) 0.6406(6) 0.061(2) Uani 1 1 d . . .
H1A H 0.4506 0.6036 0.7117 0.092 Uiso 1 1 calc R . .
H1B H 0.6008 0.5945 0.6392 0.092 Uiso 1 1 calc R . .
H1C H 0.4126 0.5862 0.5946 0.092 Uiso 1 1 calc R . .
C2 C 0.3036(9) 0.6702(3) 0.6184(6) 0.0553(19) Uani 1 1 d . . .
H2A H 0.2741 0.6629 0.6891 0.083 Uiso 1 1 calc R . .
H2B H 0.2257 0.6547 0.5679 0.083 Uiso 1 1 calc R . .
H2C H 0.2975 0.7035 0.6074 0.083 Uiso 1 1 calc R . .
C3 C 0.5977(10) 0.6823(3) 0.6692(5) 0.0543(18) Uani 1 1 d . . .
H3A H 0.5471 0.6919 0.7336 0.065 Uiso 1 1 calc R . .
H3B H 0.6974 0.6635 0.6892 0.065 Uiso 1 1 calc R . .
C4 C 0.6480(11) 0.7235(3) 0.6121(6) 0.065(2) Uani 1 1 d . . .
H4A H 0.7370 0.7401 0.6538 0.078 Uiso 1 1 calc R . .
H4B H 0.5517 0.7445 0.6004 0.078 Uiso 1 1 calc R . .
C5 C 0.8843(9) 0.6931(3) 0.5220(7) 0.068(2) Uani 1 1 d . . .
H5A H 0.9576 0.7186 0.5447 0.102 Uiso 1 1 calc R . .
H5B H 0.9172 0.6813 0.4552 0.102 Uiso 1 1 calc R . .
H5C H 0.8933 0.6684 0.5740 0.102 Uiso 1 1 calc R . .
C6 C 0.7118(11) 0.7516(3) 0.4451(7) 0.068(2) Uani 1 1 d . . .
H6A H 0.7978 0.7726 0.4744 0.102 Uiso 1 1 calc R . .
H6B H 0.6028 0.7666 0.4439 0.102 Uiso 1 1 calc R . .
H6C H 0.7362 0.7432 0.3741 0.102 Uiso 1 1 calc R . .
C7 C 0.7833(9) 0.5884(3) 0.1598(6) 0.062(2) Uani 1 1 d . . .
H7A H 0.8337 0.5871 0.0928 0.093 Uiso 1 1 calc R . .
H7B H 0.7977 0.5587 0.1953 0.093 Uiso 1 1 calc R . .
H7C H 0.8375 0.6126 0.2030 0.093 Uiso 1 1 calc R . .
C8 C 0.5897(11) 0.6397(3) 0.0739(6) 0.070(2) Uani 1 1 d . . .
H8A H 0.6330 0.6324 0.0066 0.105 Uiso 1 1 calc R . .
H8B H 0.6542 0.6651 0.1065 0.105 Uiso 1 1 calc R . .
H8C H 0.4725 0.6488 0.0633 0.105 Uiso 1 1 calc R . .
C9 C 0.5165(12) 0.5594(3) 0.0892(7) 0.073(3) Uani 1 1 d . . .
H9A H 0.4146 0.5707 0.0499 0.088 Uiso 1 1 calc R . .
H9B H 0.5895 0.5455 0.0390 0.088 Uiso 1 1 calc R . .
C10 C 0.4719(10) 0.5250(3) 0.1627(7) 0.067(2) Uani 1 1 d . . .
H10A H 0.5743 0.5104 0.1945 0.081 Uiso 1 1 calc R . .
H10B H 0.4045 0.5008 0.1258 0.081 Uiso 1 1 calc R . .
C11 C 0.1990(9) 0.5483(3) 0.2099(8) 0.067(2) Uani 1 1 d . . .
H11A H 0.1541 0.5174 0.1962 0.100 Uiso 1 1 calc R . .
H11B H 0.1873 0.5666 0.1460 0.100 Uiso 1 1 calc R . .
H11C H 0.1376 0.5631 0.2638 0.100 Uiso 1 1 calc R . .
C12 C 0.3816(12) 0.5140(3) 0.3374(7) 0.074(3) Uani 1 1 d . . .
H12A H 0.3247 0.4851 0.3185 0.112 Uiso 1 1 calc R . .
H12B H 0.3258 0.5289 0.3937 0.112 Uiso 1 1 calc R . .
H12C H 0.4978 0.5077 0.3606 0.112 Uiso 1 1 calc R . .
C13 C 0.7430(8) 0.5826(2) 0.4304(5) 0.0391(14) Uani 1 1 d . . .
C14 C 0.8918(10) 0.5541(3) 0.4666(6) 0.063(2) Uani 1 1 d . . .
H14A H 0.8832 0.5454 0.5395 0.095 Uiso 1 1 calc R . .
H14B H 0.9936 0.5721 0.4603 0.095 Uiso 1 1 calc R . .
H14C H 0.8956 0.5263 0.4237 0.095 Uiso 1 1 calc R . .
C15 C 0.3413(10) 0.7338(3) 0.3620(6) 0.0550(19) Uani 1 1 d D . .
C16 C 0.1994(11) 0.7669(3) 0.3737(7) 0.070(2) Uani 1 1 d . . .
H16A H 0.1713 0.7675 0.4465 0.106 Uiso 1 1 calc R . .
H16B H 0.1021 0.7570 0.3295 0.106 Uiso 1 1 calc R . .
H16C H 0.2327 0.7978 0.3528 0.106 Uiso 1 1 calc R . .
C17 C 0.1804(10) 0.6556(3) 0.2288(6) 0.0572(19) Uani 1 1 d D . .
C18 C 0.0908(11) 0.6853(3) 0.1461(7) 0.072(2) Uani 1 1 d . . .
H18A H -0.0041 0.7005 0.1753 0.108 Uiso 1 1 calc R . .
H18B H 0.0508 0.6659 0.0872 0.108 Uiso 1 1 calc R . .
H18C H 0.1677 0.7085 0.1223 0.108 Uiso 1 1 calc R . .
C19 C 1.1126(12) 0.5654(5) 0.8593(9) 0.098(3) Uani 1 1 d U . .

loop_
_atom_site_aniso_label
_atom_site_aniso_U_11
_atom_site_aniso_U_22
_atom_site_aniso_U_33
_atom_site_aniso_U_23
_atom_site_aniso_U_13
_atom_site_aniso_U_12
Co1 0.0300(4) 0.0251(4) 0.0320(4) -0.0019(3) 0.0029(3) 0.0036(3)
Co2 0.0294(4) 0.0231(4) 0.0365(4) -0.0037(3) 0.0016(3) 0.0006(3)
S1 0.0713(14) 0.0576(12) 0.0663(13) 0.0012(10) 0.0186(10) -0.0019(10)
F1 0.051(3) 0.221(8) 0.123(5) 0.065(5) -0.020(3) -0.039(4)
F2 0.099(5) 0.217(10) 0.219(8) 0.157(7) -0.027(5) -0.008(5)
F3 0.124(6) 0.128(7) 0.245(8) -0.031(6) 0.043(6) 0.029(5)
O1 0.028(2) 0.027(2) 0.037(2) -0.0029(17) 0.0036(16) 0.0010(17)
O2 0.031(2) 0.026(2) 0.039(2) 0.0006(17) 0.0055(18) 0.0024(17)
O3 0.034(2) 0.038(2) 0.041(2) -0.0018(19) -0.0024(18) 0.0095(18)
O4 0.042(2) 0.029(2) 0.047(3) -0.0006(19) 0.005(2) 0.0121(18)
O5 0.043(2) 0.025(2) 0.047(3) 0.0002(19) 0.0031(19) 0.0081(18)
O6 0.070(3) 0.046(3) 0.072(4) 0.007(3) 0.020(3) 0.006(3)
O7 0.025(2) 0.044(2) 0.042(2) -0.0011(19) -0.0014(17) 0.0029(18)
O8 0.048(3) 0.099(5) 0.087(4) 0.030(4) 0.019(3) 0.015(3)
O9 0.052(3) 0.073(4) 0.168(7) -0.018(4) 0.003(4) -0.009(3)
O10 0.284(15) 0.188(11) 0.263(11) -0.179(10) 0.194(12) -0.162(11)
O11 0.107(6) 0.259(12) 0.153(7) 0.145(8) 0.039(6) 0.070(7)
N1 0.045(3) 0.039(3) 0.033(3) 0.000(2) 0.007(2) 0.008(2)
N2 0.041(3) 0.042(3) 0.042(3) -0.009(2) -0.001(2) 0.001(2)
N3 0.042(3) 0.049(3) 0.045(3) -0.012(3) 0.009(2) 0.001(3)
N4 0.046(3) 0.027(3) 0.062(4) -0.009(2) 0.006(3) -0.002(2)
C1 0.094(6) 0.041(4) 0.051(4) 0.009(3) 0.021(4) 0.012(4)
C2 0.051(4) 0.070(5) 0.047(4) 0.005(4) 0.018(3) 0.015(4)
C3 0.069(5) 0.051(4) 0.042(4) -0.005(3) -0.001(3) 0.001(4)
C4 0.068(5) 0.067(5) 0.060(5) -0.020(4) 0.002(4) -0.010(4)
C5 0.036(4) 0.067(5) 0.098(7) -0.015(5) -0.005(4) -0.008(4)
C6 0.068(5) 0.034(4) 0.101(7) 0.005(4) -0.008(5) -0.016(4)
C7 0.039(4) 0.087(6) 0.062(5) -0.009(4) 0.016(3) 0.005(4)
C8 0.070(6) 0.082(6) 0.059(5) 0.017(4) 0.016(4) 0.004(5)
C9 0.077(6) 0.084(6) 0.060(5) -0.039(5) 0.019(4) -0.023(5)
C10 0.063(5) 0.050(5) 0.092(6) -0.040(4) 0.019(4) -0.009(4)
C11 0.039(4) 0.042(4) 0.119(7) -0.025(4) 0.006(4) -0.015(3)
C12 0.083(6) 0.033(4) 0.107(7) 0.005(4) 0.006(5) -0.017(4)
C13 0.038(3) 0.039(4) 0.041(4) 0.007(3) 0.003(3) 0.013(3)
C14 0.053(4) 0.066(5) 0.069(5) 0.003(4) -0.007(4) 0.033(4)
C15 0.064(5) 0.043(4) 0.059(5) -0.009(4) 0.009(4) 0.004(4)
C16 0.072(5) 0.066(5) 0.076(6) 0.027(4) 0.026(4) 0.034(4)
C17 0.054(5) 0.052(4) 0.064(5) -0.006(4) -0.009(4) -0.005(4)
C18 0.056(5) 0.071(6) 0.084(6) 0.011(5) -0.026(4) 0.006(4)
C19 0.053(5) 0.142(10) 0.096(7) 0.055(5) -0.013(5) -0.019(6)

loop_
_atom_type_symbol
_atom_type_description
_atom_type_scat_dispersion_real
_atom_type_scat_dispersion_imag
_atom_type_scat_source
C C 0.0033 0.0016 'International Tables Vol C Tables 4.2.6.8 and 6.1.1.4'
H H 0.0000 0.0000 'International Tables Vol C Tables 4.2.6.8 and 6.1.1.4'
N N 0.0061 0.0033 'International Tables Vol C Tables 4.2.6.8 and 6.1.1.4'
O O 0.0106 0.0060 'International Tables Vol C Tables 4.2.6.8 and 6.1.1.4'
F F 0.0171 0.0103 'International Tables Vol C Tables 4.2.6.8 and 6.1.1.4'
S S 0.1246 0.1234 'International Tables Vol C Tables 4.2.6.8 and 6.1.1.4'
Co Co 0.3494 0.9721 'International Tables Vol C Tables 4.2.6.8 and 6.1.1.4'

loop_
_geom_angle_atom_site_label_1
_geom_angle_atom_site_label_2
_geom_angle_atom_site_label_3
_geom_angle
_geom_angle_site_symmetry_1
_geom_angle_site_symmetry_3
_geom_angle_publ_flag
O5 Co1 O3 175.17(18) . . ?
O5 Co1 O1 95.33(18) . . ?
O3 Co1 O1 88.37(18) . . ?
O5 Co1 O2 94.11(18) . . ?
O3 Co1 O2 89.45(18) . . ?
O1 Co1 O2 82.64(17) . . ?
O5 Co1 N1 88.8(2) . . ?
O3 Co1 N1 87.76(19) . . ?
O1 Co1 N1 173.9(2) . . ?
O2 Co1 N1 92.6(2) . . ?
O5 Co1 N2 88.3(2) . . ?
O3 Co1 N2 88.2(2) . . ?
O1 Co1 N2 96.52(19) . . ?
O2 Co1 N2 177.5(2) . . ?
N1 Co1 N2 88.1(2) . . ?
O5 Co1 Co2 103.87(13) . . ?
O3 Co1 Co2 80.96(13) . . ?
O1 Co1 Co2 41.98(12) . . ?
O2 Co1 Co2 41.79(12) . . ?
N1 Co1 Co2 132.53(16) . . ?
N2 Co1 Co2 136.88(15) . . ?
O2 Co2 O7 94.15(18) . . ?
O2 Co2 O1 82.95(16) . . ?
O7 Co2 O1 92.84(18) . . ?
O2 Co2 O4 89.72(18) . . ?
O7 Co2 O4 175.90(18) . . ?
O1 Co2 O4 88.97(18) . . ?
O2 Co2 N4 94.4(2) . . ?
O7 Co2 N4 91.3(2) . . ?
O1 Co2 N4 175.2(2) . . ?
O4 Co2 N4 87.0(2) . . ?
O2 Co2 N3 176.8(2) . . ?
O7 Co2 N3 87.8(2) . . ?
O1 Co2 N3 94.5(2) . . ?
O4 Co2 N3 88.4(2) . . ?
N4 Co2 N3 88.0(2) . . ?
O2 Co2 Co1 42.04(12) . . ?
O7 Co2 Co1 102.29(13) . . ?
O1 Co2 Co1 42.05(12) . . ?
O4 Co2 Co1 81.50(13) . . ?
N4 Co2 Co1 134.51(17) . . ?
N3 Co2 Co1 135.03(16) . . ?
O9 S1 O11 123.2(7) . . ?
O9 S1 O10 112.7(5) . . ?
O11 S1 O10 110.0(9) . . ?
O9 S1 C19 105.0(5) . . ?
O11 S1 C19 102.8(5) . . ?
O10 S1 C19 99.6(9) . . ?
Co2 O1 Co1 95.97(17) . . ?
Co2 O2 Co1 96.17(18) . . ?
C13 O3 Co1 126.2(4) . . ?
C13 O4 Co2 124.9(4) . . ?
C15 O5 Co1 133.0(5) . . ?
C17 O7 Co2 130.3(5) . . ?
C2 N1 C1 107.0(6) . . ?
C2 N1 C3 109.9(5) . . ?
C1 N1 C3 109.1(6) . . ?
C2 N1 Co1 113.2(4) . . ?
C1 N1 Co1 112.4(4) . . ?
C3 N1 Co1 105.1(4) . . ?
C6 N2 C5 106.2(6) . . ?
C6 N2 C4 106.9(6) . . ?
C5 N2 C4 111.5(6) . . ?
C6 N2 Co1 114.3(4) . . ?
C5 N2 Co1 114.3(4) . . ?
C4 N2 Co1 103.5(4) . . ?
C7 N3 C9 110.1(6) . . ?
C7 N3 C8 106.8(6) . . ?
C9 N3 C8 109.2(7) . . ?
C7 N3 Co2 112.8(4) . . ?
C9 N3 Co2 104.2(4) . . ?
C8 N3 Co2 113.7(5) . . ?
C11 N4 C10 110.1(6) . . ?
C11 N4 C12 105.3(6) . . ?
C10 N4 C12 110.4(6) . . ?
C11 N4 Co2 114.8(4) . . ?
C10 N4 Co2 103.6(4) . . ?
C12 N4 Co2 112.6(5) . . ?
C4 C3 N1 111.2(6) . . ?
C3 C4 N2 109.7(6) . . ?
C10 C9 N3 111.3(7) . . ?
C9 C10 N4 111.6(7) . . ?
O4 C13 O3 126.3(5) . . ?
O4 C13 C14 117.3(6) . . ?
O3 C13 C14 116.4(6) . . ?
O5 C15 O6 124.8(7) . . ?
O5 C15 C16 117.7(7) . . ?
O6 C15 C16 117.4(7) . . ?
O8 C17 O7 125.9(7) . . ?
O8 C17 C18 121.1(8) . . ?
O7 C17 C18 113.0(7) . . ?
F2 C19 F1 112.9(8) . . ?
F2 C19 F3 102.7(12) . . ?
F1 C19 F3 102.9(9) . . ?
F2 C19 S1 117.0(9) . . ?
F1 C19 S1 113.6(9) . . ?
F3 C19 S1 105.8(7) . . ?

loop_
_geom_bond_atom_site_label_1
_geom_bond_atom_site_label_2
_geom_bond_distance
_geom_bond_site_symmetry_2
_geom_bond_publ_flag
Co1 O5 1.893(4) . ?
Co1 O3 1.895(4) . ?
Co1 O1 1.905(4) . ?
Co1 O2 1.906(4) . ?
Co1 N1 2.027(5) . ?
Co1 N2 2.031(5) . ?
Co1 Co2 2.8297(11) . ?
Co2 O2 1.897(4) . ?
Co2 O7 1.897(4) . ?
Co2 O1 1.903(4) . ?
Co2 O4 1.909(4) . ?
Co2 N4 2.024(5) . ?
Co2 N3 2.026(5) . ?
S1 O9 1.371(7) . ?
S1 O11 1.372(8) . ?
S1 O10 1.393(9) . ?
S1 C19 1.790(12) . ?
F1 C19 1.317(11) . ?
F2 C19 1.240(11) . ?
F3 C19 1.437(15) . ?
O3 C13 1.262(7) . ?
O4 C13 1.259(8) . ?
O5 C15 1.237(9) . ?
O6 C15 1.254(9) . ?
O7 C17 1.295(9) . ?
O8 C17 1.265(10) . ?
N1 C2 1.485(8) . ?
N1 C1 1.488(8) . ?
N1 C3 1.492(9) . ?
N2 C6 1.481(9) . ?
N2 C5 1.482(9) . ?
N2 C4 1.496(9) . ?
N3 C7 1.474(9) . ?
N3 C9 1.483(9) . ?
N3 C8 1.484(10) . ?
N4 C11 1.469(9) . ?
N4 C10 1.478(9) . ?
N4 C12 1.485(10) . ?
C3 C4 1.477(11) . ?
C9 C10 1.442(12) . ?
C13 C14 1.503(9) . ?
C15 C16 1.509(10) . ?
C17 C18 1.515(11) . ?
